data_2207461
loop_
_publ_author_name
'Tursina, Anna I.'
'Bukhan'ko, Natalia G.'
'Gribanov, Alexandr V.'
'Shchelkunov, Viktor A.'
'Nelyubina, Yuliya V.'

_publ_section_title
;
 A new ternary aluminide, CePt~3~Al~5~
;
_journal_coeditor_code BT6790
_journal_issue 12
_journal_name_full 'Acta Crystallographica Section E'
_journal_page_first i285
_journal_page_last i286
_journal_paper_doi 10.1107/S1600536805038122
_journal_volume 61
_journal_year 2005
_chemical_formula_iupac 'Ce1 Pt3 Al5'
_chemical_formula_moiety 'Al5 Ce Pt3'
_chemical_formula_sum 'Al5 Ce Pt3'
_chemical_formula_weight 860.29
_chemical_name_common 'cerium triplatinum pentaaluminium'
_chemical_name_systematic
;
cerium triplatinum pentaaluminium
;
_space_group_IT_number 62
_symmetry_cell_setting orthorhombic
_symmetry_space_group_name_Hall '-P 2ac 2n'
_symmetry_space_group_name_H-M 'P n m a'
_atom_sites_solution_hydrogens geom
_atom_sites_solution_primary direct
_atom_sites_solution_secondary difmap
_audit_creation_method SHELXL97
_cell_angle_alpha 90.00
_cell_angle_beta 90.00
_cell_angle_gamma 90.00
_cell_formula_units_Z 4
_cell_length_a 20.651(4)
_cell_length_b 4.1381(8)
_cell_length_c 7.2842(15)
_cell_measurement_reflns_used 25
_cell_measurement_temperature 291(2)
_cell_measurement_theta_max 20.6
_cell_measurement_theta_min 15.5
_cell_volume 622.5(2)
_computing_cell_refinement 'CAD-4 EXPRESS'
_computing_data_collection 'CAD-4 EXPRESS (Enraf--Nonius, 1994)'
_computing_data_reduction 'XCAD4 (Harms & Wocadlo, 1995)'
_computing_molecular_graphics
;
DIAMOND (Brandenburg, 1998) and ORTEP-3 (Farrugia, 1997)
;
_computing_publication_material 'WinGX (Farrugia, 1999)'
_computing_structure_refinement 'SHELXL97 (Sheldrick, 1997)'
_computing_structure_solution 'SHELXS97 (Sheldrick, 1997)'
_diffrn_ambient_temperature 291(2)
_diffrn_measured_fraction_theta_full 1.000
_diffrn_measured_fraction_theta_max 1.000
_diffrn_measurement_device_type 'Enraf--Nonius CAD-4'
_diffrn_measurement_method \w
_diffrn_radiation_monochromator graphite
_diffrn_radiation_source 'fine-focus sealed tube'
_diffrn_radiation_type MoK\a
_diffrn_radiation_wavelength 0.71073
_diffrn_reflns_av_R_equivalents 0.0576
_diffrn_reflns_av_sigmaI/netI 0.0561
_diffrn_reflns_limit_h_max 31
_diffrn_reflns_limit_h_min 0
_diffrn_reflns_limit_k_max 4
_diffrn_reflns_limit_k_min -6
_diffrn_reflns_limit_l_max 11
_diffrn_reflns_limit_l_min 0
_diffrn_reflns_number 2062
_diffrn_reflns_theta_full 32.49
_diffrn_reflns_theta_max 32.49
_diffrn_reflns_theta_min 1.97
_diffrn_standards_decay_% 0
_diffrn_standards_interval_time 120
_diffrn_standards_number 1
_exptl_absorpt_coefficient_mu 74.955
_exptl_absorpt_correction_T_max 0.073
_exptl_absorpt_correction_T_min 0.065
_exptl_absorpt_correction_type psi-scan
_exptl_absorpt_process_details '(North <i>et al.</i>,  1968)'
_exptl_crystal_colour 'metallic light grey'
_exptl_crystal_density_diffrn 9.180
_exptl_crystal_density_method 'not measured'
_exptl_crystal_description prism
_exptl_crystal_F_000 1428
_exptl_crystal_size_max 0.037
_exptl_crystal_size_mid 0.036
_exptl_crystal_size_min 0.035
_refine_diff_density_max 3.950
_refine_diff_density_min -5.874
_refine_ls_extinction_coef 0.00169(14)
_refine_ls_extinction_expression Fc^*^=kFc[1+0.001xFc^2^\l^3^/sin(2\q)]^-1/4^
_refine_ls_extinction_method 'SHELXL97 (Sheldrick, 1997)'
_refine_ls_goodness_of_fit_ref 0.994
_refine_ls_matrix_type full
_refine_ls_number_parameters 56
_refine_ls_number_reflns 1259
_refine_ls_number_restraints 0
_refine_ls_restrained_S_all 0.994
_refine_ls_R_factor_all 0.0485
_refine_ls_R_factor_gt 0.0335
_refine_ls_shift/su_max 0.000
_refine_ls_shift/su_mean 0.000
_refine_ls_structure_factor_coef Fsqd
_refine_ls_weighting_details 'calc w = 1/[\s^2^(Fo^2^)+(0.0516P)^2^+2.6515P] where P=(Fo^2^+2Fc^2^)/3'
_refine_ls_weighting_scheme calc
_refine_ls_wR_factor_gt 0.0786
_refine_ls_wR_factor_ref 0.0842
_reflns_number_gt 1041
_reflns_number_total 1259
_reflns_threshold_expression I>2\s(I)
_cod_data_source_file bt6790.cif
_cod_data_source_block I
_cod_database_code 2207461
_cod_database_fobs_code 2207461

loop_
_symmetry_equiv_pos_as_xyz
'x, y, z'
'-x+1/2, -y, z+1/2'
'-x, y+1/2, -z'
'x+1/2, -y+1/2, -z+1/2'
'-x, -y, -z'
'x-1/2, y, -z-1/2'
'x, -y-1/2, z'
'-x-1/2, y-1/2, z-1/2'

loop_
_atom_site_label
_atom_site_fract_x
_atom_site_fract_y
_atom_site_fract_z
_atom_site_U_iso_or_equiv
_atom_site_adp_type
_atom_site_calc_flag
_atom_site_refinement_flags
_atom_site_occupancy
_atom_site_type_symbol
Ce 0.35960(3) 0.2500 0.88193(10) 0.00572(16) Uani d S 1 Ce
Pt1 0.07245(2) 0.2500 0.66471(6) 0.00590(13) Uani d S 1 Pt
Pt2 0.08413(2) 0.2500 0.07650(7) 0.00538(13) Uani d S 1 Pt
Pt3 0.26283(2) 0.2500 0.38292(6) 0.00499(13) Uani d S 1 Pt
Al1 0.0077(2) 0.2500 0.3696(6) 0.0073(7) Uani d S 1 Al
Al2 0.20088(19) 0.2500 0.6885(6) 0.0071(7) Uani d S 1 Al
Al3 0.20836(19) 0.2500 0.0745(6) 0.0075(7) Uani d S 1 Al
Al4 0.3825(2) 0.2500 0.3564(6) 0.0072(7) Uani d S 1 Al
Al5 0.48311(19) 0.2500 0.6125(5) 0.0055(7) Uani d S 1 Al

loop_
_atom_site_aniso_label
_atom_site_aniso_U_11
_atom_site_aniso_U_22
_atom_site_aniso_U_33
_atom_site_aniso_U_12
_atom_site_aniso_U_13
_atom_site_aniso_U_23
Ce 0.0048(3) 0.0063(3) 0.0060(3) 0.000 0.0007(2) 0.000
Pt1 0.0045(2) 0.0074(2) 0.0058(2) 0.000 0.00054(14) 0.000
Pt2 0.0032(2) 0.0067(2) 0.0062(2) 0.000 -0.00035(14) 0.000
Pt3 0.0044(2) 0.0055(2) 0.0051(2) 0.000 0.00025(13) 0.000
Al1 0.0056(17) 0.009(2) 0.0070(17) 0.000 -0.0005(13) 0.000
Al2 0.0077(18) 0.0066(19) 0.0070(17) 0.000 -0.0021(13) 0.000
Al3 0.0059(16) 0.010(2) 0.0068(16) 0.000 0.0003(13) 0.000
Al4 0.0030(16) 0.0077(19) 0.0110(18) 0.000 -0.0018(13) 0.000
Al5 0.0060(17) 0.0042(19) 0.0062(16) 0.000 -0.0008(12) 0.000

loop_
_atom_type_symbol
_atom_type_description
_atom_type_scat_dispersion_real
_atom_type_scat_dispersion_imag
_atom_type_scat_source
Al Al 0.0645 0.0514 'International Tables Vol C Tables 4.2.6.8 and 6.1.1.4'
Ce Ce -0.2486 2.6331 'International Tables Vol C Tables 4.2.6.8 and 6.1.1.4'
Pt Pt -1.7033 8.3905 'International Tables Vol C Tables 4.2.6.8 and 6.1.1.4'

loop_
_geom_angle_atom_site_label_1
_geom_angle_atom_site_label_2
_geom_angle_atom_site_label_3
_geom_angle_site_symmetry_1
_geom_angle_site_symmetry_3
_geom_angle
Al5 Ce Pt1 . 2_565 92.55(6)
Al5 Ce Pt1 . 2 92.55(6)
Pt1 Ce Pt1 2_565 2 79.40(2)
Al5 Ce Pt2 . 2 45.56(3)
Pt1 Ce Pt2 2_565 2 133.35(3)
Pt1 Ce Pt2 2 2 82.755(19)
Al5 Ce Pt2 . 2_565 45.56(3)
Pt1 Ce Pt2 2_565 2_565 82.755(19)
Pt1 Ce Pt2 2 2_565 133.35(3)
Pt2 Ce Pt2 2 2_565 79.00(2)
Al5 Ce Pt3 . 2 127.93(4)
Pt1 Ce Pt3 2_565 2 137.59(3)
Pt1 Ce Pt3 2 2 85.946(17)
Pt2 Ce Pt3 2 2 82.828(17)
Pt2 Ce Pt3 2_565 2 132.91(3)
Al5 Ce Pt3 . 2_565 127.93(4)
Pt1 Ce Pt3 2_565 2_565 85.946(17)
Pt1 Ce Pt3 2 2_565 137.59(3)
Pt2 Ce Pt3 2 2_565 132.91(3)
Pt2 Ce Pt3 2_565 2_565 82.828(17)
Pt3 Ce Pt3 2 2_565 78.59(2)
Al5 Ce Al2 . 2_565 135.62(6)
Pt1 Ce Al2 2_565 2_565 48.03(7)
Pt1 Ce Al2 2 2_565 97.73(6)
Pt2 Ce Al2 2 2_565 178.62(7)
Pt2 Ce Al2 2_565 2_565 101.52(5)
Pt3 Ce Al2 2 2_565 95.91(6)
Pt3 Ce Al2 2_565 2_565 46.09(7)
Al5 Ce Al2 . 2 135.62(6)
Pt1 Ce Al2 2_565 2 97.73(6)
Pt1 Ce Al2 2 2 48.03(7)
Pt2 Ce Al2 2 2 101.52(5)
Pt2 Ce Al2 2_565 2 178.62(7)
Pt3 Ce Al2 2 2 46.09(7)
Pt3 Ce Al2 2_565 2 95.91(6)
Al2 Ce Al2 2_565 2 77.93(9)
Al5 Ce Al3 . 2 85.68(9)
Pt1 Ce Al3 2_565 2 177.64(6)
Pt1 Ce Al3 2 2 102.22(5)
Pt2 Ce Al3 2 2 45.65(7)
Pt2 Ce Al3 2_565 2 94.89(6)
Pt3 Ce Al3 2 2 44.56(7)
Pt3 Ce Al3 2_565 2 93.91(6)
Al2 Ce Al3 2_565 2 132.97(10)
Al2 Ce Al3 2 2 84.63(9)
Al5 Ce Al3 . 2_565 85.68(9)
Pt1 Ce Al3 2_565 2_565 102.22(5)
Pt1 Ce Al3 2 2_565 177.64(6)
Pt2 Ce Al3 2 2_565 94.89(6)
Pt2 Ce Al3 2_565 2_565 45.65(7)
Pt3 Ce Al3 2 2_565 93.91(6)
Pt3 Ce Al3 2_565 2_565 44.56(7)
Al2 Ce Al3 2_565 2_565 84.63(9)
Al2 Ce Al3 2 2_565 132.97(10)
Al3 Ce Al3 2 2_565 76.11(9)
Al5 Ce Al3 . 1_556 166.61(10)
Pt1 Ce Al3 2_565 1_556 97.74(6)
Pt1 Ce Al3 2 1_556 97.74(6)
Pt2 Ce Al3 2 1_556 127.31(5)
Pt2 Ce Al3 2_565 1_556 127.31(4)
Pt3 Ce Al3 2 1_556 45.02(3)
Pt3 Ce Al3 2_565 1_556 45.02(3)
Al2 Ce Al3 2_565 1_556 51.37(7)
Al2 Ce Al3 2 1_556 51.37(7)
Al3 Ce Al3 2 1_556 83.79(4)
Al3 Ce Al3 2_565 1_556 83.79(4)
Al5 Ce Al1 . 2_565 49.58(7)
Pt1 Ce Al1 2_565 2_565 44.47(7)
Pt1 Ce Al1 2 2_565 93.19(6)
Pt2 Ce Al1 2 2_565 94.60(6)
Pt2 Ce Al1 2_565 2_565 46.68(7)
Pt3 Ce Al1 2 2_565 177.37(5)
Pt3 Ce Al1 2_565 2_565 103.66(5)
Al2 Ce Al1 2_565 2_565 86.67(8)
Al2 Ce Al1 2 2_565 134.38(10)
Al3 Ce Al1 2 2_565 133.43(10)
Al3 Ce Al1 2_565 2_565 86.84(8)
Al3 Ce Al1 1_556 2_565 137.61(6)
Al5 Ce Al1 . 2 49.58(7)
Pt1 Ce Al1 2_565 2 93.19(6)
Pt1 Ce Al1 2 2 44.47(7)
Pt2 Ce Al1 2 2 46.68(7)
Pt2 Ce Al1 2_565 2 94.60(6)
Pt3 Ce Al1 2 2 103.66(5)
Pt3 Ce Al1 2_565 2 177.37(5)
Al2 Ce Al1 2_565 2 134.38(10)
Al2 Ce Al1 2 2 86.67(8)
Al3 Ce Al1 2 2 86.84(8)
Al3 Ce Al1 2_565 2 133.43(10)
Al3 Ce Al1 1_556 2 137.61(6)
Al1 Ce Al1 2_565 2 74.06(9)
Al5 Ce Al4 . 1_556 119.80(10)
Pt1 Ce Al4 2_565 1_556 46.47(3)
Pt1 Ce Al4 2 1_556 46.47(3)
Pt2 Ce Al4 2 1_556 129.00(4)
Pt2 Ce Al4 2_565 1_556 129.00(4)
Pt3 Ce Al4 2 1_556 95.89(5)
Pt3 Ce Al4 2_565 1_556 95.89(5)
Al2 Ce Al4 2_565 1_556 51.61(8)
Al2 Ce Al4 2 1_556 51.61(8)
Al3 Ce Al4 2 1_556 135.86(6)
Al3 Ce Al4 2_565 1_556 135.86(6)
Al3 Ce Al4 1_556 1_556 73.59(10)
Al1 Ce Al4 2_565 1_556 85.29(9)
Al1 Ce Al4 2 1_556 85.29(9)
Al5 Ce Al1 . 6_657 68.20(10)
Pt1 Ce Al1 2_565 6_657 45.84(3)
Pt1 Ce Al1 2 6_657 45.84(3)
Pt2 Ce Al1 2 6_657 92.35(6)
Pt2 Ce Al1 2_565 6_657 92.35(6)
Pt3 Ce Al1 2 6_657 131.67(4)
Pt3 Ce Al1 2_565 6_657 131.67(4)
Al2 Ce Al1 2_565 6_657 88.91(9)
Al2 Ce Al1 2 6_657 88.91(9)
Al3 Ce Al1 2 6_657 134.40(7)
Al3 Ce Al1 2_565 6_657 134.40(7)
Al3 Ce Al1 1_556 6_657 125.19(10)
Al1 Ce Al1 2_565 6_657 47.68(8)
Al1 Ce Al1 2 6_657 47.68(8)
Al4 Ce Al1 1_556 6_657 51.60(9)
Al5 Ce Al2 . . 119.16(10)
Pt1 Ce Al2 2_565 . 130.48(4)
Pt1 Ce Al2 2 . 130.48(4)
Pt2 Ce Al2 2 . 93.33(6)
Pt2 Ce Al2 2_565 . 93.33(6)
Pt3 Ce Al2 2 . 44.76(3)
Pt3 Ce Al2 2_565 . 44.76(3)
Al2 Ce Al2 2_565 . 85.37(5)
Al2 Ce Al2 2 . 85.37(5)
Al3 Ce Al2 2 . 49.63(7)
Al3 Ce Al2 2_565 . 49.63(7)
Al3 Ce Al2 1_556 . 47.45(10)
Al1 Ce Al2 2_565 . 136.27(7)
Al1 Ce Al2 2 . 136.27(7)
Al4 Ce Al2 1_556 . 121.04(10)
Al1 Ce Al2 6_657 . 172.64(9)
Al5 Ce Ce . 1_545 90.0
Pt1 Ce Ce 2_565 1_545 129.698(12)
Pt1 Ce Ce 2 1_545 50.302(12)
Pt2 Ce Ce 2 1_545 50.501(12)
Pt2 Ce Ce 2_565 1_545 129.499(12)
Pt3 Ce Ce 2 1_545 50.704(12)
Pt3 Ce Ce 2_565 1_545 129.296(12)
Al2 Ce Ce 2_565 1_545 128.96(5)
Al2 Ce Ce 2 1_545 51.04(5)
Al3 Ce Ce 2 1_545 51.94(4)
Al3 Ce Ce 2_565 1_545 128.06(4)
Al3 Ce Ce 1_556 1_545 90.0
Al1 Ce Ce 2_565 1_545 127.03(4)
Al1 Ce Ce 2 1_545 52.97(4)
Al4 Ce Ce 1_556 1_545 90.0
Al1 Ce Ce 6_657 1_545 90.0
Al2 Ce Ce . 1_545 90.0
Al5 Ce Ce . 1_565 90.0
Pt1 Ce Ce 2_565 1_565 50.302(12)
Pt1 Ce Ce 2 1_565 129.698(12)
Pt2 Ce Ce 2 1_565 129.499(12)
Pt2 Ce Ce 2_565 1_565 50.501(12)
Pt3 Ce Ce 2 1_565 129.296(12)
Pt3 Ce Ce 2_565 1_565 50.704(12)
Al2 Ce Ce 2_565 1_565 51.04(5)
Al2 Ce Ce 2 1_565 128.96(5)
Al3 Ce Ce 2 1_565 128.06(4)
Al3 Ce Ce 2_565 1_565 51.94(4)
Al3 Ce Ce 1_556 1_565 90.0
Al1 Ce Ce 2_565 1_565 52.97(4)
Al1 Ce Ce 2 1_565 127.03(4)
Al4 Ce Ce 1_556 1_565 90.0
Al1 Ce Ce 6_657 1_565 90.0
Al2 Ce Ce . 1_565 90.0
Ce Ce Ce 1_545 1_565 180.00(4)
Al5 Pt1 Al1 6_557 . 99.44(14)
Al5 Pt1 Al2 6_557 . 134.94(13)
Al1 Pt1 Al2 . . 125.63(14)
Al5 Pt1 Al1 6_557 5_556 66.12(10)
Al1 Pt1 Al1 . 5_556 65.91(11)
Al2 Pt1 Al1 . 5_556 128.80(7)
Al5 Pt1 Al1 6_557 5_566 66.12(9)
Al1 Pt1 Al1 . 5_566 65.91(11)
Al2 Pt1 Al1 . 5_566 128.80(7)
Al1 Pt1 Al1 5_556 5_566 102.07(14)
Al5 Pt1 Al4 6_557 2_565 85.20(10)
Al1 Pt1 Al4 . 2_565 129.02(7)
Al2 Pt1 Al4 . 2_565 67.49(10)
Al1 Pt1 Al4 5_556 2_565 150.50(13)
Al1 Pt1 Al4 5_566 2_565 70.28(10)
Al5 Pt1 Al4 6_557 2 85.20(10)
Al1 Pt1 Al4 . 2 129.02(7)
Al2 Pt1 Al4 . 2 67.49(10)
Al1 Pt1 Al4 5_556 2 70.28(10)
Al1 Pt1 Al4 5_566 2 150.50(13)
Al4 Pt1 Al4 2_565 2 101.91(14)
Al5 Pt1 Pt2 6_557 1_556 53.27(9)
Al1 Pt1 Pt2 . 1_556 152.70(10)
Al2 Pt1 Pt2 . 1_556 81.67(9)
Al1 Pt1 Pt2 5_556 1_556 98.24(9)
Al1 Pt1 Pt2 5_566 1_556 98.24(9)
Al4 Pt1 Pt2 2_565 1_556 56.60(8)
Al4 Pt1 Pt2 2 1_556 56.60(8)
Al5 Pt1 Ce 6_557 2_554 138.18(3)
Al1 Pt1 Ce . 2_554 71.88(7)
Al2 Pt1 Ce . 2_554 66.99(7)
Al1 Pt1 Ce 5_556 2_554 73.32(8)
Al1 Pt1 Ce 5_566 2_554 134.93(9)
Al4 Pt1 Ce 2_565 2_554 132.68(9)
Al4 Pt1 Ce 2 2_554 71.69(8)
Pt2 Pt1 Ce 1_556 2_554 126.808(18)
Al5 Pt1 Ce 6_557 2_564 138.18(3)
Al1 Pt1 Ce . 2_564 71.88(7)
Al2 Pt1 Ce . 2_564 66.99(7)
Al1 Pt1 Ce 5_556 2_564 134.93(9)
Al1 Pt1 Ce 5_566 2_564 73.32(8)
Al4 Pt1 Ce 2_565 2_564 71.69(8)
Al4 Pt1 Ce 2 2_564 132.68(9)
Pt2 Pt1 Ce 1_556 2_564 126.808(18)
Ce Pt1 Ce 2_554 2_564 79.40(2)
Al5 Pt2 Al5 6_556 2_554 66.12(10)
Al5 Pt2 Al5 6_556 2_564 66.12(10)
Al5 Pt2 Al5 2_554 2_564 111.34(15)
Al5 Pt2 Al3 6_556 . 146.25(13)
Al5 Pt2 Al3 2_554 . 123.69(8)
Al5 Pt2 Al3 2_564 . 123.69(8)
Al5 Pt2 Al1 6_556 . 86.94(13)
Al5 Pt2 Al1 2_554 . 65.56(9)
Al5 Pt2 Al1 2_564 . 65.56(9)
Al3 Pt2 Al1 . . 126.81(13)
Al5 Pt2 Al4 6_556 2_554 83.48(10)
Al5 Pt2 Al4 2_554 2_554 64.67(11)
Al5 Pt2 Al4 2_564 2_554 146.56(12)
Al3 Pt2 Al4 . 2_554 75.03(10)
Al1 Pt2 Al4 . 2_554 128.89(7)
Al5 Pt2 Al4 6_556 2_564 83.48(10)
Al5 Pt2 Al4 2_554 2_564 146.56(12)
Al5 Pt2 Al4 2_564 2_564 64.67(11)
Al3 Pt2 Al4 . 2_564 75.03(10)
Al1 Pt2 Al4 . 2_564 128.89(7)
Al4 Pt2 Al4 2_554 2_564 99.70(13)
Al5 Pt2 Pt1 6_556 1_554 51.98(9)
Al5 Pt2 Pt1 2_554 1_554 93.44(9)
Al5 Pt2 Pt1 2_564 1_554 93.44(9)
Al3 Pt2 Pt1 . 1_554 94.27(9)
Al1 Pt2 Pt1 . 1_554 138.92(9)
Al4 Pt2 Pt1 2_554 1_554 55.25(7)
Al4 Pt2 Pt1 2_564 1_554 55.25(7)
Al5 Pt2 Ce 6_556 2_564 132.45(5)
Al5 Pt2 Ce 2_554 2_564 130.66(9)
Al5 Pt2 Ce 2_564 2_564 66.49(9)
Al3 Pt2 Ce . 2_564 69.31(7)
Al1 Pt2 Ce . 2_564 70.28(7)
Al4 Pt2 Ce 2_554 2_564 143.15(9)
Al4 Pt2 Ce 2_564 2_564 80.09(8)
Pt1 Pt2 Ce 1_554 2_564 135.266(15)
Al5 Pt2 Ce 6_556 2_554 132.45(5)
Al5 Pt2 Ce 2_554 2_554 66.49(9)
Al5 Pt2 Ce 2_564 2_554 130.66(9)
Al3 Pt2 Ce . 2_554 69.31(7)
Al1 Pt2 Ce . 2_554 70.28(7)
Al4 Pt2 Ce 2_554 2_554 80.09(8)
Al4 Pt2 Ce 2_564 2_554 143.15(9)
Pt1 Pt2 Ce 1_554 2_554 135.266(15)
Ce Pt2 Ce 2_564 2_554 79.00(2)
Al4 Pt3 Al3 . . 112.12(14)
Al4 Pt3 Al3 . 2_565 79.12(11)
Al3 Pt3 Al3 . 2_565 126.17(7)
Al4 Pt3 Al3 . 2 79.12(11)
Al3 Pt3 Al3 . 2 126.17(7)
Al3 Pt3 Al3 2_565 2 107.50(15)
Al4 Pt3 Al2 . . 124.36(13)
Al3 Pt3 Al2 . . 123.52(13)
Al3 Pt3 Al2 2_565 . 69.14(10)
Al3 Pt3 Al2 2 . 69.14(10)
Al4 Pt3 Al2 . 2_554 70.87(10)
Al3 Pt3 Al2 . 2_554 69.16(10)
Al3 Pt3 Al2 2_565 2_554 149.95(13)
Al3 Pt3 Al2 2 2_554 65.82(11)
Al2 Pt3 Al2 . 2_554 127.73(7)
Al4 Pt3 Al2 . 2_564 70.87(10)
Al3 Pt3 Al2 . 2_564 69.16(10)
Al3 Pt3 Al2 2_565 2_564 65.82(11)
Al3 Pt3 Al2 2 2_564 149.95(13)
Al2 Pt3 Al2 . 2_564 127.73(7)
Al2 Pt3 Al2 2_554 2_564 104.48(14)
Al4 Pt3 Ce . 2_554 140.476(15)
Al3 Pt3 Ce . 2_554 69.61(7)
Al3 Pt3 Ce 2_565 2_554 133.74(9)
Al3 Pt3 Ce 2 2_554 70.73(8)
Al2 Pt3 Ce . 2_554 67.44(7)
Al2 Pt3 Ce 2_554 2_554 73.72(8)
Al2 Pt3 Ce 2_564 2_554 136.15(9)
Al4 Pt3 Ce . 2_564 140.476(15)
Al3 Pt3 Ce . 2_564 69.61(7)
Al3 Pt3 Ce 2_565 2_564 70.73(8)
Al3 Pt3 Ce 2 2_564 133.74(9)
Al2 Pt3 Ce . 2_564 67.44(7)
Al2 Pt3 Ce 2_554 2_564 136.15(9)
Al2 Pt3 Ce 2_564 2_564 73.72(8)
Ce Pt3 Ce 2_554 2_564 78.59(2)
Pt1 Al1 Pt1 . 5_556 114.09(11)
Pt1 Al1 Pt1 . 5_566 114.09(11)
Pt1 Al1 Pt1 5_556 5_566 102.07(14)
Pt1 Al1 Pt2 . . 111.62(15)
Pt1 Al1 Pt2 5_556 . 107.11(11)
Pt1 Al1 Pt2 5_566 . 107.11(11)
Pt1 Al1 Al5 . 2_554 122.17(13)
Pt1 Al1 Al5 5_556 2_554 53.44(9)
Pt1 Al1 Al5 5_566 2_554 123.69(17)
Pt2 Al1 Al5 . 2_554 54.64(10)
Pt1 Al1 Al5 . 2_564 122.17(13)
Pt1 Al1 Al5 5_556 2_564 123.69(17)
Pt1 Al1 Al5 5_566 2_564 53.44(9)
Pt2 Al1 Al5 . 2_564 54.64(10)
Al5 Al1 Al5 2_554 2_564 95.42(17)
Pt1 Al1 Al1 . 5_566 59.24(14)
Pt1 Al1 Al1 5_556 5_566 124.2(2)
Pt1 Al1 Al1 5_566 5_566 54.85(9)
Pt2 Al1 Al1 . 5_566 127.37(16)
Al5 Al1 Al1 2_554 5_566 177.4(3)
Al5 Al1 Al1 2_564 5_566 85.19(9)
Pt1 Al1 Al1 . 5_556 59.24(14)
Pt1 Al1 Al1 5_556 5_556 54.85(9)
Pt1 Al1 Al1 5_566 5_556 124.2(2)
Pt2 Al1 Al1 . 5_556 127.37(16)
Al5 Al1 Al1 2_554 5_556 85.19(9)
Al5 Al1 Al1 2_564 5_556 177.4(3)
Al1 Al1 Al1 5_566 5_556 94.1(2)
Pt1 Al1 Ce . 2_564 63.65(8)
Pt1 Al1 Ce 5_556 2_564 165.20(12)
Pt1 Al1 Ce 5_566 2_564 91.73(4)
Pt2 Al1 Ce . 2_564 63.04(8)
Al5 Al1 Ce 2_554 2_564 114.12(16)
Al5 Al1 Ce 2_564 2_564 61.16(10)
Al1 Al1 Ce 5_566 2_564 68.34(12)
Al1 Al1 Ce 5_556 2_564 120.8(2)
Pt1 Al1 Ce . 2_554 63.65(8)
Pt1 Al1 Ce 5_556 2_554 91.73(4)
Pt1 Al1 Ce 5_566 2_554 165.20(12)
Pt2 Al1 Ce . 2_554 63.04(8)
Al5 Al1 Ce 2_554 2_554 61.16(10)
Al5 Al1 Ce 2_564 2_554 114.12(16)
Al1 Al1 Ce 5_566 2_554 120.8(2)
Al1 Al1 Ce 5_556 2_554 68.34(12)
Ce Al1 Ce 2_564 2_554 74.06(9)
Pt1 Al1 Ce . 6_557 91.27(12)
Pt1 Al1 Ce 5_556 6_557 60.84(8)
Pt1 Al1 Ce 5_566 6_557 60.84(8)
Pt2 Al1 Ce . 6_557 157.11(15)
Al5 Al1 Ce 2_554 6_557 113.55(13)
Al5 Al1 Ce 2_564 6_557 113.55(13)
Al1 Al1 Ce 5_566 6_557 63.97(15)
Al1 Al1 Ce 5_556 6_557 63.97(15)
Ce Al1 Ce 2_564 6_557 132.32(8)
Ce Al1 Ce 2_554 6_557 132.32(8)
Pt3 Al2 Pt3 . 2_565 109.06(11)
Pt3 Al2 Pt3 . 2 109.06(11)
Pt3 Al2 Pt3 2_565 2 104.48(14)
Pt3 Al2 Pt1 . . 116.16(15)
Pt3 Al2 Pt1 2_565 . 108.72(11)
Pt3 Al2 Pt1 2 . 108.72(11)
Pt3 Al2 Al3 . 1_556 146.97(18)
Pt3 Al2 Al3 2_565 1_556 56.21(8)
Pt3 Al2 Al3 2 1_556 56.21(8)
Pt1 Al2 Al3 . 1_556 96.87(15)
Pt3 Al2 Al3 . 2_565 55.41(10)
Pt3 Al2 Al3 2_565 2_565 53.72(8)
Pt3 Al2 Al3 2 2_565 122.12(16)
Pt1 Al2 Al3 . 2_565 128.58(11)
Al3 Al2 Al3 1_556 2_565 104.43(13)
Pt3 Al2 Al3 . 2 55.41(10)
Pt3 Al2 Al3 2_565 2 122.12(16)
Pt3 Al2 Al3 2 2 53.72(8)
Pt1 Al2 Al3 . 2 128.58(11)
Al3 Al2 Al3 1_556 2 104.43(13)
Al3 Al2 Al3 2_565 2 90.54(16)
Pt3 Al2 Al4 . 2 130.46(10)
Pt3 Al2 Al4 2_565 2 119.74(17)
Pt3 Al2 Al4 2 2 52.37(8)
Pt1 Al2 Al4 . 2 56.36(10)
Al3 Al2 Al4 1_556 2 67.59(13)
Al3 Al2 Al4 2_565 2 171.80(19)
Al3 Al2 Al4 2 2 89.73(8)
Pt3 Al2 Al4 . 2_565 130.46(10)
Pt3 Al2 Al4 2_565 2_565 52.37(8)
Pt3 Al2 Al4 2 2_565 119.74(17)
Pt1 Al2 Al4 . 2_565 56.36(10)
Al3 Al2 Al4 1_556 2_565 67.59(13)
Al3 Al2 Al4 2_565 2_565 89.73(8)
Al3 Al2 Al4 2 2_565 171.80(19)
Al4 Al2 Al4 2 2_565 88.83(16)
Pt3 Al2 Ce . 2_554 66.47(8)
Pt3 Al2 Ce 2_565 2_554 166.69(11)
Pt3 Al2 Ce 2 2_554 88.79(3)
Pt1 Al2 Ce . 2_554 64.98(8)
Al3 Al2 Ce 1_556 2_554 134.30(9)
Al3 Al2 Ce 2_565 2_554 119.84(16)
Al3 Al2 Ce 2 2_554 66.68(9)
Al4 Al2 Ce 2 2_554 67.65(9)
Al4 Al2 Ce 2_565 2_554 119.99(15)
Pt3 Al2 Ce . 2_564 66.47(8)
Pt3 Al2 Ce 2_565 2_564 88.79(3)
Pt3 Al2 Ce 2 2_564 166.69(11)
Pt1 Al2 Ce . 2_564 64.98(8)
Al3 Al2 Ce 1_556 2_564 134.30(9)
Al3 Al2 Ce 2_565 2_564 66.68(9)
Al3 Al2 Ce 2 2_564 119.84(16)
Al4 Al2 Ce 2 2_564 119.99(15)
Al4 Al2 Ce 2_565 2_564 67.65(9)
Ce Al2 Ce 2_554 2_564 77.93(9)
Pt3 Al2 Ce . . 83.38(11)
Pt3 Al2 Ce 2_565 . 61.52(8)
Pt3 Al2 Ce 2 . 61.52(8)
Pt1 Al2 Ce . . 160.47(16)
Al3 Al2 Ce 1_556 . 63.59(11)
Al3 Al2 Ce 2_565 . 61.41(10)
Al3 Al2 Ce 2 . 61.41(10)
Al4 Al2 Ce 2 . 111.80(12)
Al4 Al2 Ce 2_565 . 111.80(12)
Ce Al2 Ce 2_554 . 128.08(9)
Ce Al2 Ce 2_564 . 128.08(9)
Pt3 Al3 Pt3 . 2_554 112.49(10)
Pt3 Al3 Pt3 . 2_564 112.49(10)
Pt3 Al3 Pt3 2_554 2_564 107.50(15)
Pt3 Al3 Pt2 . . 116.27(16)
Pt3 Al3 Pt2 2_554 . 103.59(11)
Pt3 Al3 Pt2 2_564 . 103.59(11)
Pt3 Al3 Al2 . 1_554 156.55(19)
Pt3 Al3 Al2 2_554 1_554 57.97(8)
Pt3 Al3 Al2 2_564 1_554 57.97(8)
Pt2 Al3 Al2 . 1_554 87.18(15)
Pt3 Al3 Al2 . 2_564 57.12(10)
Pt3 Al3 Al2 2_554 2_564 125.36(17)
Pt3 Al3 Al2 2_564 2_564 55.45(8)
Pt2 Al3 Al2 . 2_564 129.93(10)
Al2 Al3 Al2 1_554 2_564 108.65(14)
Pt3 Al3 Al2 . 2_554 57.12(10)
Pt3 Al3 Al2 2_554 2_554 55.45(8)
Pt3 Al3 Al2 2_564 2_554 125.36(17)
Pt2 Al3 Al2 . 2_554 129.93(10)
Al2 Al3 Al2 1_554 2_554 108.65(14)
Al2 Al3 Al2 2_564 2_554 90.54(16)
Pt3 Al3 Ce . 2_564 65.83(8)
Pt3 Al3 Ce 2_554 2_564 163.14(12)
Pt3 Al3 Ce 2_564 2_564 87.87(4)
Pt2 Al3 Ce . 2_564 65.04(8)
Al2 Al3 Ce 1_554 2_564 130.03(10)
Al2 Al3 Ce 2_564 2_564 68.96(9)
Al2 Al3 Ce 2_554 2_564 121.12(15)
Pt3 Al3 Ce . 2_554 65.83(8)
Pt3 Al3 Ce 2_554 2_554 87.87(4)
Pt3 Al3 Ce 2_564 2_554 163.14(12)
Pt2 Al3 Ce . 2_554 65.04(8)
Al2 Al3 Ce 1_554 2_554 130.03(10)
Al2 Al3 Ce 2_564 2_554 121.12(15)
Al2 Al3 Ce 2_554 2_554 68.96(9)
Ce Al3 Ce 2_564 2_554 76.11(9)
Pt3 Al3 Ce . 1_554 87.59(11)
Pt3 Al3 Ce 2_554 1_554 64.25(8)
Pt3 Al3 Ce 2_564 1_554 64.25(8)
Pt2 Al3 Ce . 1_554 156.14(16)
Al2 Al3 Ce 1_554 1_554 68.96(12)
Al2 Al3 Ce 2_564 1_554 61.95(10)
Al2 Al3 Ce 2_554 1_554 61.95(10)
Ce Al3 Ce 2_564 1_554 130.91(8)
Ce Al3 Ce 2_554 1_554 130.91(8)
Pt3 Al4 Pt1 . 2_554 112.91(11)
Pt3 Al4 Pt1 . 2_564 112.91(11)
Pt1 Al4 Pt1 2_554 2_564 101.91(14)
Pt3 Al4 Pt2 . 2_565 102.00(11)
Pt1 Al4 Pt2 2_554 2_565 144.58(16)
Pt1 Al4 Pt2 2_564 2_565 68.14(4)
Pt3 Al4 Pt2 . 2 102.00(11)
Pt1 Al4 Pt2 2_554 2 68.14(4)
Pt1 Al4 Pt2 2_564 2 144.58(16)
Pt2 Al4 Pt2 2_565 2 99.70(13)
Pt3 Al4 Al5 . . 133.61(18)
Pt1 Al4 Al5 2_554 . 95.16(12)
Pt1 Al4 Al5 2_564 . 95.16(12)
Pt2 Al4 Al5 2_565 . 54.17(7)
Pt2 Al4 Al5 2 . 54.17(7)
Pt3 Al4 Al2 . 2_554 56.76(10)
Pt1 Al4 Al2 2_554 2_554 56.16(8)
Pt1 Al4 Al2 2_564 2_554 122.02(16)
Pt2 Al4 Al2 2_565 2_554 158.19(18)
Pt2 Al4 Al2 2 2_554 81.87(7)
Al5 Al4 Al2 . 2_554 135.21(8)
Pt3 Al4 Al2 . 2_564 56.76(10)
Pt1 Al4 Al2 2_554 2_564 122.02(16)
Pt1 Al4 Al2 2_564 2_564 56.16(8)
Pt2 Al4 Al2 2_565 2_564 81.87(7)
Pt2 Al4 Al2 2 2_564 158.19(18)
Al5 Al4 Al2 . 2_564 135.21(8)
Al2 Al4 Al2 2_554 2_564 88.83(16)
Pt3 Al4 Ce . 1_554 86.69(11)
Pt1 Al4 Ce 2_554 1_554 61.84(8)
Pt1 Al4 Ce 2_564 1_554 61.84(8)
Pt2 Al4 Ce 2_565 1_554 128.41(7)
Pt2 Al4 Ce 2 1_554 128.41(7)
Al5 Al4 Ce . 1_554 139.69(16)
Al2 Al4 Ce 2_554 1_554 60.74(10)
Al2 Al4 Ce 2_564 1_554 60.74(10)
Pt1 Al5 Pt2 6_657 6_656 74.76(11)
Pt1 Al5 Pt2 6_657 2 119.03(9)
Pt2 Al5 Pt2 6_656 2 113.88(10)
Pt1 Al5 Pt2 6_657 2_565 119.03(9)
Pt2 Al5 Pt2 6_656 2_565 113.88(10)
Pt2 Al5 Pt2 2 2_565 111.34(15)
Pt1 Al5 Al5 6_657 5_656 101.81(18)
Pt2 Al5 Al5 6_656 5_656 57.04(14)
Pt2 Al5 Al5 2 5_656 56.83(8)
Pt2 Al5 Al5 2_565 5_656 134.8(2)
Pt1 Al5 Al5 6_657 5_666 101.81(18)
Pt2 Al5 Al5 6_656 5_666 57.04(14)
Pt2 Al5 Al5 2 5_666 134.8(2)
Pt2 Al5 Al5 2_565 5_666 56.83(8)
Al5 Al5 Al5 5_656 5_666 98.5(3)
Pt1 Al5 Al1 6_657 2_565 60.45(11)
Pt2 Al5 Al1 6_656 2_565 108.18(14)
Pt2 Al5 Al1 2 2_565 135.95(18)
Pt2 Al5 Al1 2_565 2_565 59.80(9)
Al5 Al5 Al1 5_656 2_565 160.9(3)
Al5 Al5 Al1 5_666 2_565 79.86(10)
Pt1 Al5 Al1 6_657 2 60.45(11)
Pt2 Al5 Al1 6_656 2 108.18(14)
Pt2 Al5 Al1 2 2 59.80(9)
Pt2 Al5 Al1 2_565 2 135.95(18)
Al5 Al5 Al1 5_656 2 79.86(10)
Al5 Al5 Al1 5_666 2 160.9(3)
Al1 Al5 Al1 2_565 2 95.42(17)
Pt1 Al5 Al4 6_657 . 179.42(19)
Pt2 Al5 Al4 6_656 . 104.66(16)
Pt2 Al5 Al4 2 . 61.16(9)
Pt2 Al5 Al4 2_565 . 61.16(9)
Al5 Al5 Al4 5_656 . 77.82(17)
Al5 Al5 Al4 5_666 . 77.82(17)
Al1 Al5 Al4 2_565 . 119.86(14)
Al1 Al5 Al4 2 . 119.86(14)
Pt1 Al5 Ce 6_657 . 101.10(13)
Pt2 Al5 Ce 6_656 . 175.85(16)
Pt2 Al5 Ce 2 . 67.95(9)
Pt2 Al5 Ce 2_565 . 67.95(9)
Al5 Al5 Ce 5_656 . 124.65(15)
Al5 Al5 Ce 5_666 . 124.65(15)
Al1 Al5 Ce 2_565 . 69.25(12)
Al1 Al5 Ce 2 . 69.25(12)
Al4 Al5 Ce . . 79.49(13)

loop_
_geom_bond_atom_site_label_1
_geom_bond_atom_site_label_2
_geom_bond_site_symmetry_2
_geom_bond_distance
_geom_bond_publ_flag
Ce Al5 . 3.218(4) y
Ce Pt1 2_565 3.2393(7) y
Ce Pt1 2 3.2393(7) ?
Ce Pt2 2 3.2529(8) y
Ce Pt2 2_565 3.2529(8) ?
Ce Pt3 2 3.2670(8) y
Ce Pt3 2_565 3.2670(8) ?
Ce Al2 2_565 3.290(3) y
Ce Al2 2 3.290(3) ?
Ce Al3 2 3.356(3) y
Ce Al3 2_565 3.356(3) ?
Ce Al3 1_556 3.424(4) y
Ce Al1 2_565 3.435(3) y
Ce Al1 2 3.435(3) ?
Ce Al4 1_556 3.488(4) y
Ce Al1 6_657 3.553(4) y
Ce Al2 . 3.568(4) y
Ce Ce 1_545 4.1381(8) y
Ce Ce 1_565 4.1381(8) ?
Pt1 Al5 6_557 2.457(4) y
Pt1 Al1 . 2.532(4) y
Pt1 Al2 . 2.658(4) y
Pt1 Al1 5_556 2.661(3) y
Pt1 Al1 5_566 2.661(3) ?
Pt1 Al4 2_565 2.664(3) y
Pt1 Al4 2 2.664(3) ?
Pt1 Pt2 1_556 3.0092(9) y
Pt1 Ce 2_554 3.2393(7) ?
Pt1 Ce 2_564 3.2393(7) ?
Pt2 Al5 6_556 2.500(4) y
Pt2 Al5 2_554 2.506(2) y
Pt2 Al5 2_564 2.506(2) ?
Pt2 Al3 . 2.566(4) y
Pt2 Al1 . 2.655(4) y
Pt2 Al4 2_554 2.707(3) y
Pt2 Al4 2_564 2.707(3) ?
Pt2 Pt1 1_554 3.0092(9) ?
Pt2 Ce 2_564 3.2529(8) ?
Pt2 Ce 2_554 3.2529(8) ?
Pt3 Al4 . 2.478(4) y
Pt3 Al3 . 2.512(4) y
Pt3 Al3 2_565 2.566(2) y
Pt3 Al3 2 2.566(2) ?
Pt3 Al2 . 2.567(4) y
Pt3 Al2 2_554 2.617(3) y
Pt3 Al2 2_564 2.617(3) ?
Pt3 Ce 2_554 3.2670(8) ?
Pt3 Ce 2_564 3.2670(8) ?
Al1 Pt1 5_556 2.661(3) ?
Al1 Pt1 5_566 2.661(3) ?
Al1 Al5 2_554 2.797(4) y
Al1 Al5 2_564 2.797(4) ?
Al1 Al1 5_566 2.827(6) y
Al1 Al1 5_556 2.827(6) ?
Al1 Ce 2_564 3.435(3) ?
Al1 Ce 2_554 3.435(3) ?
Al1 Ce 6_557 3.553(4) ?
Al2 Pt3 2_565 2.617(3) ?
Al2 Pt3 2 2.617(3) ?
Al2 Al3 1_556 2.816(6) y
Al2 Al3 2_565 2.912(4) y
Al2 Al3 2 2.912(4) ?
Al2 Al4 2 2.956(4) y
Al2 Al4 2_565 2.956(4) ?
Al2 Ce 2_554 3.290(3) ?
Al2 Ce 2_564 3.290(3) ?
Al3 Pt3 2_554 2.566(2) ?
Al3 Pt3 2_564 2.566(2) ?
Al3 Al2 1_554 2.816(6) ?
Al3 Al2 2_564 2.912(4) ?
Al3 Al2 2_554 2.912(4) ?
Al3 Ce 2_564 3.356(3) ?
Al3 Ce 2_554 3.356(3) ?
Al3 Ce 1_554 3.424(4) ?
Al4 Pt1 2_554 2.664(3) ?
Al4 Pt1 2_564 2.664(3) ?
Al4 Pt2 2_565 2.707(3) ?
Al4 Pt2 2 2.707(3) ?
Al4 Al5 . 2.793(6) y
Al4 Al2 2_554 2.956(4) ?
Al4 Al2 2_564 2.956(4) ?
Al4 Ce 1_554 3.488(4) ?
Al5 Pt1 6_657 2.457(4) ?
Al5 Pt2 6_656 2.500(4) ?
Al5 Pt2 2 2.506(2) ?
Al5 Pt2 2_565 2.506(2) ?
Al5 Al5 5_656 2.730(5) y
Al5 Al5 5_666 2.730(5) ?
Al5 Al1 2_565 2.797(4) ?
Al5 Al1 2 2.797(4) ?
